data_2221382
loop_
_publ_author_name
'Li, Yu-Feng'
'Qian, Yi'
'Yin, Li-He'
'Lv, Ran'
'Zhu, Hong-Jun'

_publ_section_title (9<i>S</i>,13<i>R</i>,14<i>R</i>)-7,8-Didehydro-3,4,7-trimethoxy-17-methylmorphinan-6-one
_journal_coeditor_code HK2561
_journal_issue 4
_journal_name_full 'Acta Crystallographica Section E'
_journal_page_first o689
_journal_paper_doi 10.1107/S1600536808040749
_journal_volume 65
_journal_year 2009
_chemical_formula_iupac 'C20 H25 N O4'
_chemical_formula_moiety 'C20 H25 N O4'
_chemical_formula_sum 'C20 H25 N O4'
_chemical_formula_weight 343.41
_chemical_name_systematic
;
(9S,13R,14S)-7,8-didehydro-3,4,7-trimethoxy-N-methyl-morphinan-6-one
;
_space_group_IT_number 145
_symmetry_cell_setting trigonal
_symmetry_space_group_name_Hall 'P 32'
_symmetry_space_group_name_H-M 'P 32'
_atom_sites_solution_hydrogens geom
_atom_sites_solution_primary direct
_atom_sites_solution_secondary difmap
_cell_angle_alpha 90.00
_cell_angle_beta 90.00
_cell_angle_gamma 120.00
_cell_formula_units_Z 3
_cell_length_a 10.9590(15)
_cell_length_b 10.9590(15)
_cell_length_c 12.726(3)
_cell_measurement_reflns_used 25
_cell_measurement_temperature 298(2)
_cell_measurement_theta_max 13
_cell_measurement_theta_min 10
_cell_volume 1323.6(4)
_computing_cell_refinement 'CAD-4 Software (Enraf--Nonius, 1989)'
_computing_data_collection 'CAD-4 Software (Enraf--Nonius, 1989)'
_computing_data_reduction 'XCAD4 (Harms & Wocadlo, 1995)'
_computing_molecular_graphics 'SHELXTL (Sheldrick, 2008)'
_computing_publication_material 'SHELXTL (Sheldrick, 2008)'
_computing_structure_refinement 'SHELXL97 (Sheldrick, 2008)'
_computing_structure_solution 'SHELXS97 (Sheldrick, 2008)'
_diffrn_ambient_temperature 298(2)
_diffrn_measured_fraction_theta_full 1.000
_diffrn_measured_fraction_theta_max 1.000
_diffrn_measurement_device_type 'Enraf--Nonius CAD-4'
_diffrn_measurement_method \w/2\q
_diffrn_radiation_monochromator graphite
_diffrn_radiation_source 'fine-focus sealed tube'
_diffrn_radiation_type MoK\a
_diffrn_radiation_wavelength 0.71073
_diffrn_reflns_av_R_equivalents 0.0369
_diffrn_reflns_av_sigmaI/netI 0.0443
_diffrn_reflns_limit_h_max 6
_diffrn_reflns_limit_h_min -13
_diffrn_reflns_limit_k_max 11
_diffrn_reflns_limit_k_min 0
_diffrn_reflns_limit_l_max 15
_diffrn_reflns_limit_l_min -15
_diffrn_reflns_number 2008
_diffrn_reflns_theta_full 25.95
_diffrn_reflns_theta_max 25.95
_diffrn_reflns_theta_min 2.15
_diffrn_standards_decay_% 0
_diffrn_standards_interval_count 200
_diffrn_standards_interval_time 120
_diffrn_standards_number 3
_exptl_absorpt_coefficient_mu 0.090
_exptl_absorpt_correction_T_max 0.9736
_exptl_absorpt_correction_T_min 0.9651
_exptl_absorpt_correction_type psi-scan
_exptl_absorpt_process_details '(North <i>et al.</i>,  1968)'
_exptl_crystal_colour colorless
_exptl_crystal_density_diffrn 1.292
_exptl_crystal_density_method 'not measured'
_exptl_crystal_description block
_exptl_crystal_F_000 552
_exptl_crystal_size_max 0.40
_exptl_crystal_size_mid 0.30
_exptl_crystal_size_min 0.30
_refine_diff_density_max 0.446
_refine_diff_density_min -0.222
_refine_ls_extinction_method none
_refine_ls_goodness_of_fit_ref 1.063
_refine_ls_hydrogen_treatment constr
_refine_ls_matrix_type full
_refine_ls_number_parameters 226
_refine_ls_number_reflns 1728
_refine_ls_number_restraints 44
_refine_ls_restrained_S_all 1.055
_refine_ls_R_factor_all 0.0902
_refine_ls_R_factor_gt 0.0704
_refine_ls_shift/su_max 0.005
_refine_ls_shift/su_mean 0.000
_refine_ls_structure_factor_coef Fsqd
_refine_ls_weighting_details 'calc w=1/[\s^2^(Fo^2^)+(0.1178P)^2^+0.4849P] where P=(Fo^2^+2Fc^2^)/3'
_refine_ls_weighting_scheme calc
_refine_ls_wR_factor_gt 0.1874
_refine_ls_wR_factor_ref 0.2082
_reflns_number_gt 1281
_reflns_number_total 1728
_reflns_threshold_expression >2sigma(I)
_cod_data_source_file hk2561.cif
_cod_data_source_block I
_cod_depositor_comments
;
The following automatic conversions were performed:
'_symmetry_cell_setting' value 'Trigonal' changed to 'trigonal' according
to '/home/saulius/struct/CIF-dictionaries/cif_core.dic' dictionary named
'cif_core.dic' version 2.4.1 from 2010-06-29.

Automatic conversion script
Id: cif_fix_enum 1527 2010-12-29 10:47:43Z saulius 

The following automatic conversions were performed:

'_symmetry_cell_setting' value 'Trigonal' changed to 'trigonal'
according to /home/saulius/struct/CIF-dictionaries/cif_core.dic
dictionary named 'cif_core.dic' version 2.4.1 from 2010-06-29.

Automatic conversion script
Id: cif_fix_values 1715 2011-07-08 13:25:40Z adriana 
;
_cod_original_sg_symbol_Hall 'P 32 '
_cod_original_sg_symbol_H-M 'P 32 '
_cod_database_code 2221382
_cod_database_fobs_code 2221382

loop_
_symmetry_equiv_pos_as_xyz
'x, y, z'
'-y, x-y, z+2/3'
'-x+y, -x, z+1/3'

loop_
_atom_site_type_symbol
_atom_site_label
_atom_site_fract_x
_atom_site_fract_y
_atom_site_fract_z
_atom_site_U_iso_or_equiv
_atom_site_adp_type
_atom_site_calc_flag
_atom_site_refinement_flags
_atom_site_occupancy
_atom_site_disorder_assembly
_atom_site_disorder_group
O O1 0.7890(7) 0.2303(6) 0.0383(5) 0.0855(17) Uani d . 1 . .
O O2 0.8937(7) 0.0744(5) 0.1262(6) 0.093(2) Uani d . 1 . .
O O3 1.2532(6) 0.7232(5) -0.1456(4) 0.0719(13) Uani d . 1 . .
O O4 1.0260(6) 0.4750(6) -0.1870(4) 0.0765(15) Uani d . 1 . .
N N 0.9014(7) 0.6779(6) 0.2458(4) 0.0607(14) Uani d . 1 . .
C C18 0.7882(16) 0.1603(14) -0.0423(8) 0.123(4) Uani d . 1 . .
H H18A 0.6976 0.1188 -0.0757 0.185 Uiso calc R 1 . .
H H18B 0.8071 0.0873 -0.0210 0.185 Uiso calc R 1 . .
H H18C 0.8595 0.2222 -0.0909 0.185 Uiso calc R 1 . .
C C17 0.9251(11) -0.0152(9) 0.1821(8) 0.093(3) Uani d . 1 . .
H H17A 0.8722 -0.1088 0.1540 0.139 Uiso calc R 1 . .
H H17B 0.9009 -0.0159 0.2547 0.139 Uiso calc R 1 . .
H H17C 1.0240 0.0172 0.1763 0.139 Uiso calc R 1 . .
C C3 0.9567(7) 0.2137(7) 0.1507(5) 0.0592(16) Uani d U 1 . .
C C4 0.9072(7) 0.2945(7) 0.0963(5) 0.0563(15) Uani d U 1 . .
C C12 0.9634(6) 0.4366(6) 0.1177(4) 0.0436(12) Uani d . 1 . .
C C11 1.0594(6) 0.4957(7) 0.1981(4) 0.0470(13) Uani d . 1 . .
C C1 1.1056(8) 0.4155(8) 0.2521(5) 0.0590(17) Uani d . 1 . .
H H1A 1.1723 0.4579 0.3051 0.071 Uiso calc R 1 . .
C C2 1.0563(8) 0.2771(8) 0.2294(6) 0.0653(19) Uani d . 1 . .
H H2A 1.0890 0.2259 0.2663 0.078 Uiso calc R 1 . .
C C19 1.3723(8) 0.8546(9) -0.1173(7) 0.082(2) Uani d . 1 . .
H H19A 1.4485 0.8759 -0.1646 0.123 Uiso calc R 1 . .
H H19B 1.4005 0.8490 -0.0468 0.123 Uiso calc R 1 . .
H H19C 1.3480 0.9274 -0.1212 0.123 Uiso calc R 1 . .
C C20 0.9242(11) 0.7233(10) 0.3554(6) 0.085(2) Uani d . 1 . .
H H20A 0.9976 0.8201 0.3594 0.127 Uiso calc R 1 . .
H H20B 0.9511 0.6659 0.3949 0.127 Uiso calc R 1 . .
H H20C 0.8388 0.7138 0.3840 0.127 Uiso calc R 1 . .
C C15 0.7923(7) 0.5297(7) 0.2337(5) 0.0569(16) Uani d D 1 . .
H H15A 0.7056 0.5152 0.2655 0.068 Uiso calc R 1 . .
H H15B 0.8213 0.4711 0.2709 0.068 Uiso calc R 1 . .
C C16 0.7647(6) 0.4843(7) 0.1193(5) 0.0531(15) Uani d D 1 . .
H H16A 0.7221 0.5323 0.0842 0.064 Uiso calc R 1 . .
H H16B 0.6994 0.3837 0.1154 0.064 Uiso calc R 1 . .
C C13 0.9034(6) 0.5194(6) 0.0638(5) 0.0461(13) Uani d . 1 . .
C C5 0.8825(7) 0.4990(7) -0.0559(5) 0.0533(14) Uani d U 1 . .
H H5A 0.8155 0.4009 -0.0706 0.064 Uiso calc R 1 . .
H H5B 0.8429 0.5550 -0.0819 0.064 Uiso calc R 1 . .
C C6 1.0162(7) 0.5401(7) -0.1131(5) 0.0557(15) Uani d U 1 . .
C C7 1.1414(7) 0.6762(7) -0.0771(5) 0.0541(14) Uani d U 1 . .
C C8 1.1330(7) 0.7371(6) 0.0109(5) 0.0532(15) Uani d U 1 . .
H H8A 1.2119 0.8200 0.0328 0.064 Uiso calc R 1 . .
C C14 1.0026(7) 0.6780(6) 0.0759(4) 0.0470(13) Uani d . 1 . .
H H14A 0.9502 0.7236 0.0519 0.056 Uiso calc R 1 . .
C C9 1.0334(7) 0.7134(7) 0.1920(5) 0.0549(15) Uani d . 1 . .
H H9A 1.0938 0.8159 0.1966 0.066 Uiso calc R 1 . .
C C10 1.1204(8) 0.6499(7) 0.2307(5) 0.0593(16) Uani d . 1 . .
H H10A 1.1262 0.6562 0.3067 0.071 Uiso calc R 1 . .
H H10B 1.2153 0.7046 0.2031 0.071 Uiso calc R 1 . .

loop_
_atom_site_aniso_label
_atom_site_aniso_U_11
_atom_site_aniso_U_22
_atom_site_aniso_U_33
_atom_site_aniso_U_12
_atom_site_aniso_U_13
_atom_site_aniso_U_23
O1 0.090(4) 0.069(3) 0.099(4) 0.040(3) -0.017(3) -0.012(3)
O2 0.101(4) 0.042(3) 0.140(5) 0.039(3) -0.018(4) 0.016(3)
O3 0.071(3) 0.068(3) 0.071(3) 0.030(3) 0.023(2) 0.011(2)
O4 0.077(3) 0.081(3) 0.075(3) 0.042(3) -0.001(3) -0.024(3)
N 0.077(4) 0.066(3) 0.053(3) 0.046(3) 0.007(3) 0.001(2)
C18 0.207(13) 0.138(9) 0.090(7) 0.135(10) -0.005(7) -0.001(7)
C17 0.112(7) 0.062(5) 0.126(7) 0.060(5) 0.041(6) 0.043(5)
C3 0.059(4) 0.051(3) 0.072(4) 0.031(3) 0.010(3) 0.020(3)
C4 0.058(4) 0.041(3) 0.069(4) 0.024(3) 0.001(3) 0.014(3)
C12 0.048(3) 0.046(3) 0.045(3) 0.030(3) 0.002(2) 0.010(2)
C11 0.056(3) 0.055(3) 0.042(3) 0.037(3) -0.001(3) 0.002(2)
C1 0.067(4) 0.085(5) 0.049(3) 0.056(4) -0.002(3) 0.009(3)
C2 0.069(4) 0.073(5) 0.077(4) 0.053(4) 0.006(4) 0.021(4)
C19 0.062(5) 0.086(6) 0.078(5) 0.023(4) 0.012(4) -0.008(4)
C20 0.124(7) 0.101(6) 0.054(4) 0.074(6) 0.010(4) 0.001(4)
C15 0.061(4) 0.062(4) 0.064(4) 0.042(3) 0.010(3) 0.009(3)
C16 0.045(3) 0.053(3) 0.066(4) 0.028(3) 0.002(3) 0.013(3)
C13 0.047(3) 0.043(3) 0.054(3) 0.027(3) -0.004(3) 0.006(2)
C5 0.062(3) 0.046(3) 0.060(3) 0.034(3) -0.010(3) -0.002(3)
C6 0.064(4) 0.050(3) 0.059(3) 0.032(3) -0.002(3) 0.000(3)
C7 0.060(3) 0.054(3) 0.046(3) 0.027(3) 0.004(3) 0.003(3)
C8 0.058(3) 0.045(3) 0.054(3) 0.024(3) 0.003(3) 0.003(2)
C14 0.060(4) 0.042(3) 0.045(3) 0.030(3) 0.004(3) 0.007(2)
C9 0.065(4) 0.052(3) 0.052(4) 0.033(3) -0.008(3) -0.003(3)
C10 0.069(4) 0.069(4) 0.048(3) 0.041(4) -0.019(3) -0.008(3)

loop_
_atom_type_symbol
_atom_type_description
_atom_type_scat_dispersion_real
_atom_type_scat_dispersion_imag
_atom_type_scat_source
C C 0.0033 0.0016 'International Tables Vol C Tables 4.2.6.8 and 6.1.1.4'
H H 0.0000 0.0000 'International Tables Vol C Tables 4.2.6.8 and 6.1.1.4'
N N 0.0061 0.0033 'International Tables Vol C Tables 4.2.6.8 and 6.1.1.4'
O O 0.0106 0.0060 'International Tables Vol C Tables 4.2.6.8 and 6.1.1.4'

loop_
_geom_angle_atom_site_label_1
_geom_angle_atom_site_label_2
_geom_angle_atom_site_label_3
_geom_angle_site_symmetry_1
_geom_angle_site_symmetry_3
_geom_angle
_geom_angle_publ_flag
C18 O1 C4 . . 118.1(9) ?
C3 O2 C17 . . 120.6(7) ?
C7 O3 C19 . . 114.3(6) ?
C20 N C9 . . 112.2(6) ?
C20 N C15 . . 112.5(6) ?
C9 N C15 . . 113.3(5) ?
O1 C18 H18A . . 109.5 ?
O1 C18 H18B . . 109.5 ?
H18A C18 H18B . . 109.5 ?
O1 C18 H18C . . 109.5 ?
H18A C18 H18C . . 109.5 ?
H18B C18 H18C . . 109.5 ?
O2 C17 H17A . . 109.5 ?
O2 C17 H17B . . 109.5 ?
H17A C17 H17B . . 109.5 ?
O2 C17 H17C . . 109.5 ?
H17A C17 H17C . . 109.5 ?
H17B C17 H17C . . 109.5 ?
O2 C3 C2 . . 124.0(6) ?
O2 C3 C4 . . 116.6(6) ?
C2 C3 C4 . . 119.2(6) ?
O1 C4 C12 . . 117.9(5) ?
O1 C4 C3 . . 120.5(6) ?
C12 C4 C3 . . 120.6(6) ?
C11 C12 C4 . . 118.8(5) ?
C11 C12 C13 . . 120.7(5) ?
C4 C12 C13 . . 119.9(5) ?
C12 C11 C1 . . 120.2(6) ?
C12 C11 C10 . . 122.0(5) ?
C1 C11 C10 . . 117.8(5) ?
C2 C1 C11 . . 122.1(6) ?
C2 C1 H1A . . 119.0 ?
C11 C1 H1A . . 119.0 ?
C1 C2 C3 . . 119.1(6) ?
C1 C2 H2A . . 120.5 ?
C3 C2 H2A . . 120.5 ?
O3 C19 H19A . . 109.5 ?
O3 C19 H19B . . 109.5 ?
H19A C19 H19B . . 109.5 ?
O3 C19 H19C . . 109.5 ?
H19A C19 H19C . . 109.5 ?
H19B C19 H19C . . 109.5 ?
N C20 H20A . . 109.5 ?
N C20 H20B . . 109.5 ?
H20A C20 H20B . . 109.5 ?
N C20 H20C . . 109.5 ?
H20A C20 H20C . . 109.5 ?
H20B C20 H20C . . 109.5 ?
N C15 C16 . . 112.4(5) ?
N C15 H15A . . 109.1 ?
C16 C15 H15A . . 109.1 ?
N C15 H15B . . 109.1 ?
C16 C15 H15B . . 109.1 ?
H15A C15 H15B . . 107.9 ?
C15 C16 C13 . . 110.4(5) ?
C15 C16 H16A . . 109.6 ?
C13 C16 H16A . . 109.6 ?
C15 C16 H16B . . 109.6 ?
C13 C16 H16B . . 109.6 ?
H16A C16 H16B . . 108.1 ?
C12 C13 C14 . . 111.0(5) ?
C12 C13 C5 . . 115.9(5) ?
C14 C13 C5 . . 103.5(4) ?
C12 C13 C16 . . 108.0(5) ?
C14 C13 C16 . . 106.8(5) ?
C5 C13 C16 . . 111.2(5) ?
C6 C5 C13 . . 112.7(5) ?
C6 C5 H5A . . 109.0 ?
C13 C5 H5A . . 109.0 ?
C6 C5 H5B . . 109.0 ?
C13 C5 H5B . . 109.0 ?
H5A C5 H5B . . 107.8 ?
O4 C6 C5 . . 124.2(6) ?
O4 C6 C7 . . 120.8(6) ?
C5 C6 C7 . . 115.0(5) ?
C8 C7 O3 . . 128.1(6) ?
C8 C7 C6 . . 119.7(6) ?
O3 C7 C6 . . 112.2(5) ?
C7 C8 C14 . . 122.8(6) ?
C7 C8 H8A . . 118.6 ?
C14 C8 H8A . . 118.6 ?
C8 C14 C9 . . 112.7(5) ?
C8 C14 C13 . . 114.8(5) ?
C9 C14 C13 . . 109.2(5) ?
C8 C14 H14A . . 106.5 ?
C9 C14 H14A . . 106.5 ?
C13 C14 H14A . . 106.5 ?
N C9 C10 . . 119.4(5) ?
N C9 C14 . . 108.8(5) ?
C10 C9 C14 . . 108.0(5) ?
N C9 H9A . . 106.7 ?
C10 C9 H9A . . 106.7 ?
C14 C9 H9A . . 106.7 ?
C9 C10 C11 . . 113.0(5) ?
C9 C10 H10A . . 109.0 ?
C11 C10 H10A . . 109.0 ?
C9 C10 H10B . . 109.0 ?
C11 C10 H10B . . 109.0 ?
H10A C10 H10B . . 107.8 ?

loop_
_geom_bond_atom_site_label_1
_geom_bond_atom_site_label_2
_geom_bond_site_symmetry_2
_geom_bond_distance
_geom_bond_publ_flag
O1 C18 . 1.278(11) ?
O1 C4 . 1.344(9) ?
O2 C3 . 1.360(8) ?
O2 C17 . 1.388(9) ?
O3 C7 . 1.377(8) ?
O3 C19 . 1.424(9) ?
O4 C6 . 1.217(8) ?
N C20 . 1.461(10) ?
N C9 . 1.466(9) ?
N C15 . 1.466(9) ?
C18 H18A . 0.9600 ?
C18 H18B . 0.9600 ?
C18 H18C . 0.9600 ?
C17 H17A . 0.9600 ?
C17 H17B . 0.9600 ?
C17 H17C . 0.9600 ?
C3 C2 . 1.386(10) ?
C3 C4 . 1.428(8) ?
C4 C12 . 1.385(9) ?
C12 C11 . 1.376(8) ?
C12 C13 . 1.524(7) ?
C11 C1 . 1.395(8) ?
C11 C10 . 1.531(9) ?
C1 C2 . 1.363(10) ?
C1 H1A . 0.9300 ?
C2 H2A . 0.9300 ?
C19 H19A . 0.9600 ?
C19 H19B . 0.9600 ?
C19 H19C . 0.9600 ?
C20 H20A . 0.9600 ?
C20 H20B . 0.9600 ?
C20 H20C . 0.9600 ?
C15 C16 . 1.520(7) ?
C15 H15A . 0.9700 ?
C15 H15B . 0.9700 ?
C16 C13 . 1.541(8) ?
C16 H16A . 0.9700 ?
C16 H16B . 0.9700 ?
C13 C14 . 1.528(8) ?
C13 C5 . 1.540(9) ?
C5 C6 . 1.490(10) ?
C5 H5A . 0.9700 ?
C5 H5B . 0.9700 ?
C6 C7 . 1.507(9) ?
C7 C8 . 1.330(9) ?
C8 C14 . 1.491(9) ?
C8 H8A . 0.9300 ?
C14 C9 . 1.523(8) ?
C14 H14A . 0.9800 ?
C9 C10 . 1.516(9) ?
C9 H9A . 0.9800 ?
C10 H10A . 0.9700 ?
C10 H10B . 0.9700 ?

loop_
_geom_hbond_atom_site_label_D
_geom_hbond_atom_site_label_H
_geom_hbond_atom_site_label_A
_geom_hbond_site_symmetry_A
_geom_hbond_distance_DH
_geom_hbond_distance_HA
_geom_hbond_distance_DA
_geom_hbond_angle_DHA
_geom_hbond_publ_flag
C5 H5A O1 . 0.9700 2.2300 2.853(9) 121.00 yes
C16 H16B O1 . 0.9700 2.5300 3.102(10) 118.00 yes
C18 H18B O2 . 0.9600 2.1400 2.812(16) 126.00 yes

loop_
_geom_torsion_atom_site_label_1
_geom_torsion_atom_site_label_2
_geom_torsion_atom_site_label_3
_geom_torsion_atom_site_label_4
_geom_torsion_site_symmetry_1
_geom_torsion_site_symmetry_2
_geom_torsion_site_symmetry_3
_geom_torsion_site_symmetry_4
_geom_torsion
_geom_torsion_publ_flag
C17 O2 C3 C2 . . . . 1.2(12) ?
C17 O2 C3 C4 . . . . -173.7(7) ?
C18 O1 C4 C12 . . . . 127.8(8) ?
C18 O1 C4 C3 . . . . -64.2(11) ?
O2 C3 C4 O1 . . . . 11.0(10) ?
C2 C3 C4 O1 . . . . -164.1(7) ?
O2 C3 C4 C12 . . . . 178.7(6) ?
C2 C3 C4 C12 . . . . 3.6(9) ?
O1 C4 C12 C11 . . . . 162.8(6) ?
C3 C4 C12 C11 . . . . -5.2(9) ?
O1 C4 C12 C13 . . . . -8.4(9) ?
C3 C4 C12 C13 . . . . -176.4(6) ?
C4 C12 C11 C1 . . . . 4.2(9) ?
C13 C12 C11 C1 . . . . 175.3(6) ?
C4 C12 C11 C10 . . . . -176.7(6) ?
C13 C12 C11 C10 . . . . -5.6(9) ?
C12 C11 C1 C2 . . . . -1.5(10) ?
C10 C11 C1 C2 . . . . 179.3(6) ?
C11 C1 C2 C3 . . . . -0.2(10) ?
O2 C3 C2 C1 . . . . -175.6(7) ?
C4 C3 C2 C1 . . . . -0.8(10) ?
C20 N C15 C16 . . . . 177.7(6) ?
C9 N C15 C16 . . . . -53.7(7) ?
N C15 C16 C13 . . . . 53.3(6) ?
C11 C12 C13 C14 . . . . 23.7(7) ?
C4 C12 C13 C14 . . . . -165.3(5) ?
C11 C12 C13 C5 . . . . 141.4(6) ?
C4 C12 C13 C5 . . . . -47.6(8) ?
C11 C12 C13 C16 . . . . -93.2(6) ?
C4 C12 C13 C16 . . . . 77.8(7) ?
C15 C16 C13 C12 . . . . 62.0(6) ?
C15 C16 C13 C14 . . . . -57.5(6) ?
C15 C16 C13 C5 . . . . -169.8(5) ?
C12 C13 C5 C6 . . . . -59.6(7) ?
C14 C13 C5 C6 . . . . 62.2(6) ?
C16 C13 C5 C6 . . . . 176.6(5) ?
C13 C5 C6 O4 . . . . 139.7(7) ?
C13 C5 C6 C7 . . . . -43.8(7) ?
C19 O3 C7 C8 . . . . -1.0(11) ?
C19 O3 C7 C6 . . . . 177.5(6) ?
O4 C6 C7 C8 . . . . -172.3(7) ?
C5 C6 C7 C8 . . . . 11.0(8) ?
O4 C6 C7 O3 . . . . 9.1(9) ?
C5 C6 C7 O3 . . . . -167.6(6) ?
O3 C7 C8 C14 . . . . 177.1(6) ?
C6 C7 C8 C14 . . . . -1.3(9) ?
C7 C8 C14 C9 . . . . 150.3(6) ?
C7 C8 C14 C13 . . . . 24.5(9) ?
C12 C13 C14 C8 . . . . 73.0(6) ?
C5 C13 C14 C8 . . . . -52.0(6) ?
C16 C13 C14 C8 . . . . -169.4(5) ?
C12 C13 C14 C9 . . . . -54.6(6) ?
C5 C13 C14 C9 . . . . -179.6(5) ?
C16 C13 C14 C9 . . . . 62.9(6) ?
C20 N C9 C10 . . . . 62.0(8) ?
C15 N C9 C10 . . . . -66.7(7) ?
C20 N C9 C14 . . . . -173.6(5) ?
C15 N C9 C14 . . . . 57.7(6) ?
C8 C14 C9 N . . . . 168.2(5) ?
C13 C14 C9 N . . . . -63.0(6) ?
C8 C14 C9 C10 . . . . -61.0(7) ?
C13 C14 C9 C10 . . . . 67.9(7) ?
N C9 C10 C11 . . . . 76.5(7) ?
C14 C9 C10 C11 . . . . -48.2(7) ?
C12 C11 C10 C9 . . . . 18.3(9) ?
C1 C11 C10 C9 . . . . -162.5(6) ?

loop_
_cod_related_entry_id
_cod_related_entry_database
_cod_related_entry_code
1 ChemSpider 24741332
